data_7231786
loop_
_publ_author_name
'Ibrahim, Hamada Mohamed'
'Ahmed Arafa, Wael Abdelgayed'
'Behbehani, Haider'

_publ_section_title
;
 l-Proline catalyzed one-pot synthesis of polysubstituted pyridine system
 incorporating benzothiazole moiety via sustainable sonochemical approach
;
_journal_issue 66
_journal_name_full 'RSC Advances'
_journal_page_first 37606
_journal_paper_doi 10.1039/C8RA07013J
_journal_volume 8
_journal_year 2018
_chemical_formula_moiety 'C20 H10 Cl N5 O S'
_chemical_formula_sum 'C20 H10 Cl N5 O S'
_chemical_formula_weight 403.84
_space_group_IT_number 2
_symmetry_cell_setting triclinic
_symmetry_Int_Tables_number 2
_symmetry_space_group_name_Hall '-P 1'
_symmetry_space_group_name_H-M 'P -1'
_atom_sites_solution_hydrogens geom
_atom_sites_solution_primary direct
_atom_sites_solution_secondary difmap
_audit_update_record
;
2018-07-26 deposited with the CCDC.
2018-10-19 downloaded from the CCDC.
;
_cell_angle_alpha 61.344(5)
_cell_angle_beta 80.031(6)
_cell_angle_gamma 83.005(6)
_cell_formula_units_Z 2
_cell_length_a 6.4441(8)
_cell_length_b 12.3108(13)
_cell_length_c 12.7473(12)
_cell_measurement_reflns_used 4717
_cell_measurement_temperature 150
_cell_measurement_theta_max 27.46
_cell_measurement_theta_min 3.19
_cell_volume 873.13(17)
_computing_cell_refinement 'CrystalClear-SM Expert 2.0 r4'
_computing_data_collection 'CrystalClear-SM Expert 2.0 r4 (Rigaku, 2009)'
_computing_data_reduction 'CrystalClear-SM Expert 2.0 r4'
_computing_molecular_graphics 'CrystalStructure 4.0'
_computing_publication_material 'CrystalStructure 4.0 (Rigaku, 2010)'
_computing_structure_refinement 'SHELXL97 (Sheldrick, 2008)'
_computing_structure_solution 'Il Milione (Burla, et al., 2007)'
_diffrn_ambient_temperature 150
_diffrn_detector_area_resol_mean 10.000
_diffrn_measured_fraction_theta_full 0.986
_diffrn_measured_fraction_theta_max 0.986
_diffrn_measurement_device_type 'Rigaku R-AXIS RAPID'
_diffrn_measurement_method \w
_diffrn_radiation_type 'Mo K\a'
_diffrn_radiation_wavelength 0.71075
_diffrn_reflns_av_R_equivalents 0.0257
_diffrn_reflns_limit_h_max 8
_diffrn_reflns_limit_h_min -8
_diffrn_reflns_limit_k_max 15
_diffrn_reflns_limit_k_min -15
_diffrn_reflns_limit_l_max 14
_diffrn_reflns_limit_l_min -16
_diffrn_reflns_number 8558
_diffrn_reflns_theta_full 27.47
_diffrn_reflns_theta_max 27.47
_diffrn_standards_number 0
_exptl_absorpt_coefficient_mu 0.361
_exptl_absorpt_correction_T_max 0.930
_exptl_absorpt_correction_T_min 0.695
_exptl_absorpt_correction_type multi-scan
_exptl_absorpt_process_details 'ABSCOR (Rigaku, 1995)'
_exptl_crystal_colour yellow
_exptl_crystal_density_diffrn 1.536
_exptl_crystal_density_method 'not measured'
_exptl_crystal_description block
_exptl_crystal_F_000 412.00
_exptl_crystal_size_max 0.300
_exptl_crystal_size_mid 0.200
_exptl_crystal_size_min 0.200
_refine_diff_density_max 0.440
_refine_diff_density_min -0.240
_refine_ls_extinction_method none
_refine_ls_goodness_of_fit_ref 0.917
_refine_ls_hydrogen_treatment constr
_refine_ls_number_parameters 247
_refine_ls_number_reflns 3935
_refine_ls_number_restraints 7
_refine_ls_R_factor_gt 0.0349
_refine_ls_shift/su_max 0.001
_refine_ls_structure_factor_coef Fsqd
_refine_ls_weighting_details 'w = 1/[\s^2^(Fo^2^)+(0.0686P)^2^+0.0000P] where P=(Fo^2^+2Fc^2^)/3'
_refine_ls_weighting_scheme calc
_refine_ls_wR_factor_ref 0.0968
_reflns_number_gt 3027
_reflns_number_total 3935
_reflns_threshold_expression F^2^>2.0\s(F^2^)
_cod_data_source_file c8ra07013j2.cif
_cod_data_source_block User-defined
_cod_original_cell_volume 873.13(16)
_cod_database_code 7231786

loop_
_symmetry_equiv_pos_site_id
_symmetry_equiv_pos_as_xyz
1 +X,+Y,+Z
2 -X,-Y,-Z

loop_
_atom_site_label
_atom_site_type_symbol
_atom_site_fract_x
_atom_site_fract_y
_atom_site_fract_z
_atom_site_U_iso_or_equiv
_atom_site_adp_type
_atom_site_occupancy
_atom_site_symmetry_multiplicity
_atom_site_calc_flag
_atom_site_refinement_flags
Cl1 Cl 0.26181(7) 1.53902(3) 0.60828(4) 0.03243(13) Uani 1.0 2 d .
S1 S 0.25283(6) 0.52271(3) 0.90163(3) 0.02405(11) Uani 1.0 2 d .
O1 O 0.07178(17) 0.72970(10) 0.84946(10) 0.0297(3) Uani 1.0 2 d .
N1 N 0.6345(2) 0.57714(12) 0.79036(11) 0.0242(3) Uani 1.0 2 d .
N2 N 0.4168(2) 0.75718(11) 0.76149(11) 0.0208(3) Uani 1.0 2 d .
N3 N 0.7535(2) 0.79729(12) 0.64936(12) 0.0281(3) Uani 1.0 2 d .
N4 N 0.8251(3) 1.10783(13) 0.49781(13) 0.0310(4) Uani 1.0 2 d .
N5 N -0.1553(3) 0.99013(12) 0.86424(14) 0.0367(4) Uani 1.0 2 d .
C1 C 0.4357(3) 0.40258(14) 0.91518(13) 0.0240(4) Uani 1.0 2 d .
C2 C 0.4068(3) 0.27496(14) 0.97872(14) 0.0287(4) Uani 1.0 2 d .
C3 C 0.5776(3) 0.19671(15) 0.97578(14) 0.0298(4) Uani 1.0 2 d .
C4 C 0.7744(3) 0.24270(15) 0.91381(15) 0.0297(4) Uani 1.0 2 d .
C5 C 0.8041(3) 0.36811(14) 0.85131(14) 0.0267(4) Uani 1.0 2 d .
C6 C 0.6312(3) 0.44889(14) 0.85056(13) 0.0234(4) Uani 1.0 2 d .
C7 C 0.4510(3) 0.62609(13) 0.81013(13) 0.0214(3) Uani 1.0 2 d .
C8 C 0.5743(3) 0.83959(14) 0.68700(13) 0.0211(3) Uani 1.0 2 d .
C9 C 0.5350(3) 0.96680(14) 0.65272(13) 0.0222(4) Uani 1.0 2 d .
C10 C 0.3476(3) 1.01307(13) 0.69533(13) 0.0211(3) Uani 1.0 2 d .
C11 C 0.1908(3) 0.93106(14) 0.76437(13) 0.0242(3) Uani 1.0 2 d .
C12 C 0.2131(3) 0.80215(14) 0.79433(13) 0.0228(4) Uani 1.0 2 d .
C13 C 0.6934(3) 1.04791(14) 0.56811(14) 0.0234(4) Uani 1.0 2 d .
C14 C -0.0010(3) 0.96591(14) 0.81823(14) 0.0242(3) Uani 1.0 2 d .
C15 C 0.3250(3) 1.14404(13) 0.67093(13) 0.0221(4) Uani 1.0 2 d .
C16 C 0.4800(3) 1.19253(14) 0.69896(14) 0.0256(4) Uani 1.0 2 d .
C17 C 0.4597(3) 1.31354(14) 0.68011(14) 0.0264(4) Uani 1.0 2 d .
C18 C 0.2856(3) 1.38650(14) 0.63215(13) 0.0246(4) Uani 1.0 2 d .
C19 C 0.1285(3) 1.34046(14) 0.60464(14) 0.0269(4) Uani 1.0 2 d .
C20 C 0.1495(3) 1.21920(14) 0.62391(14) 0.0252(4) Uani 1.0 2 d .
H2 H 0.2740 0.2433 1.0224 0.0344 Uiso 1.0 2 calc R
H3A H 0.7733 0.7177 0.6711 0.0337 Uiso 1.0 2 calc R
H3B H 0.8533 0.8486 0.6025 0.0337 Uiso 1.0 2 calc R
H3 H 0.5610 0.1098 1.0167 0.0358 Uiso 1.0 2 calc R
H4 H 0.8898 0.1864 0.9148 0.0357 Uiso 1.0 2 calc R
H5 H 0.9384 0.3990 0.8098 0.0320 Uiso 1.0 2 calc R
H16 H 0.6001 1.1420 0.7312 0.0307 Uiso 1.0 2 calc R
H17 H 0.5644 1.3461 0.7000 0.0317 Uiso 1.0 2 calc R
H19 H 0.0082 1.3913 0.5730 0.0323 Uiso 1.0 2 calc R
H20 H 0.0432 1.1869 0.6049 0.0303 Uiso 1.0 2 calc R

loop_
_atom_site_aniso_label
_atom_site_aniso_U_11
_atom_site_aniso_U_22
_atom_site_aniso_U_33
_atom_site_aniso_U_12
_atom_site_aniso_U_13
_atom_site_aniso_U_23
Cl1 0.0424(3) 0.0232(2) 0.0320(3) -0.00472(17) -0.00571(18) -0.01222(17)
S1 0.0220(3) 0.0232(2) 0.0262(2) -0.00584(15) 0.00509(15) -0.01258(16)
O1 0.0203(6) 0.0260(6) 0.0388(7) -0.0060(5) 0.0069(5) -0.0144(5)
N1 0.0225(8) 0.0251(7) 0.0274(7) -0.0033(6) -0.0008(6) -0.0146(6)
N2 0.0184(7) 0.0221(6) 0.0227(7) -0.0043(5) 0.0022(5) -0.0118(6)
N3 0.0221(8) 0.0265(7) 0.0352(8) -0.0084(6) 0.0088(6) -0.0165(6)
N4 0.0271(8) 0.0315(8) 0.0365(8) -0.0103(6) 0.0069(7) -0.0191(7)
N5 0.0260(8) 0.0222(7) 0.0474(9) 0.0002(6) 0.0071(7) -0.0089(7)
C1 0.0258(9) 0.0265(8) 0.0222(8) -0.0037(7) 0.0001(6) -0.0140(7)
C2 0.0321(10) 0.0253(8) 0.0260(8) -0.0066(7) 0.0025(7) -0.0108(7)
C3 0.0380(10) 0.0233(8) 0.0270(9) -0.0032(7) -0.0039(7) -0.0106(7)
C4 0.0299(10) 0.0299(9) 0.0332(9) 0.0040(7) -0.0084(7) -0.0177(8)
C5 0.0232(9) 0.0305(9) 0.0296(9) -0.0026(7) -0.0019(7) -0.0169(7)
C6 0.0253(9) 0.0250(8) 0.0233(8) -0.0021(7) -0.0028(6) -0.0141(7)
C7 0.0220(8) 0.0238(8) 0.0214(7) -0.0038(6) -0.0001(6) -0.0132(6)
C8 0.0182(8) 0.0271(8) 0.0211(7) -0.0059(6) 0.0011(6) -0.0140(7)
C9 0.0199(8) 0.0264(8) 0.0225(8) -0.0065(6) 0.0009(6) -0.0131(7)
C10 0.0206(8) 0.0249(8) 0.0185(7) -0.0030(6) -0.0036(6) -0.0100(6)
C11 0.0210(6) 0.0208(6) 0.0265(6) -0.0013(5) -0.0016(5) -0.0082(5)
C12 0.0199(8) 0.0267(8) 0.0224(8) -0.0021(6) 0.0000(6) -0.0127(7)
C13 0.0212(8) 0.0264(8) 0.0272(8) -0.0034(7) -0.0011(7) -0.0163(7)
C14 0.0210(6) 0.0208(6) 0.0265(6) -0.0013(5) -0.0016(5) -0.0082(5)
C15 0.0236(9) 0.0236(8) 0.0184(7) -0.0052(6) 0.0010(6) -0.0095(6)
C16 0.0217(9) 0.0304(9) 0.0270(8) -0.0017(7) -0.0040(7) -0.0148(7)
C17 0.0283(9) 0.0296(8) 0.0277(8) -0.0049(7) -0.0046(7) -0.0174(7)
C18 0.0322(9) 0.0216(7) 0.0197(8) -0.0061(7) 0.0009(7) -0.0098(6)
C19 0.0270(9) 0.0234(8) 0.0265(8) -0.0010(7) -0.0069(7) -0.0075(7)
C20 0.0242(9) 0.0237(8) 0.0256(8) -0.0061(7) -0.0051(7) -0.0081(7)

loop_
_atom_type_symbol
_atom_type_description
_atom_type_scat_dispersion_real
_atom_type_scat_dispersion_imag
_atom_type_scat_source
C C 0.0033 0.0016
;
International Tables for Crystallography
(1992, Vol. C, Tables 4.2.6.8 and 6.1.1.4)
;
H H 0.0000 0.0000
;
International Tables for Crystallography
(1992, Vol. C, Table 6.1.1.4)
;
N N 0.0061 0.0033
;
International Tables for Crystallography
(1992, Vol. C, Tables 4.2.6.8 and 6.1.1.4)
;
O O 0.0106 0.0060
;
International Tables for Crystallography
(1992, Vol. C, Tables 4.2.6.8 and 6.1.1.4)
;
S S 0.1246 0.1234
;
International Tables for Crystallography
(1992, Vol. C, Tables 4.2.6.8 and 6.1.1.4)
;
Cl Cl 0.1484 0.1585
;
International Tables for Crystallography
(1992, Vol. C, Tables 4.2.6.8 and 6.1.1.4)
;

loop_
_geom_angle_atom_site_label_1
_geom_angle_atom_site_label_2
_geom_angle_atom_site_label_3
_geom_angle
_geom_angle_publ_flag
C1 S1 C7 87.99(8) yes
C6 N1 C7 110.59(12) yes
C7 N2 C8 122.24(13) yes
C7 N2 C12 117.15(12) yes
C8 N2 C12 120.59(13) yes
S1 C1 C2 128.42(13) yes
S1 C1 C6 110.65(12) yes
C2 C1 C6 120.93(15) yes
C1 C2 C3 117.77(15) yes
C2 C3 C4 121.37(16) yes
C3 C4 C5 121.17(16) yes
C4 C5 C6 118.23(15) yes
N1 C6 C1 114.31(14) yes
N1 C6 C5 125.19(14) yes
C1 C6 C5 120.49(14) yes
S1 C7 N1 116.45(11) yes
S1 C7 N2 122.35(11) yes
N1 C7 N2 121.18(13) yes
N2 C8 N3 119.50(15) yes
N2 C8 C9 118.70(14) yes
N3 C8 C9 121.79(13) yes
C8 C9 C10 122.56(13) yes
C8 C9 C13 116.24(14) yes
C10 C9 C13 121.15(15) yes
C9 C10 C11 117.62(15) yes
C9 C10 C15 120.71(13) yes
C11 C10 C15 121.62(15) yes
C10 C11 C12 122.68(15) yes
C10 C11 C14 122.50(16) yes
C12 C11 C14 114.70(13) yes
O1 C12 N2 119.31(15) yes
O1 C12 C11 123.60(15) yes
N2 C12 C11 117.03(13) yes
N4 C13 C9 175.8(3) yes
N5 C14 C11 177.87(14) yes
C10 C15 C16 119.37(14) yes
C10 C15 C20 121.49(17) yes
C16 C15 C20 119.11(16) yes
C15 C16 C17 120.48(15) yes
C16 C17 C18 119.31(19) yes
Cl1 C18 C17 118.97(16) yes
Cl1 C18 C19 119.57(12) yes
C17 C18 C19 121.45(17) yes
C18 C19 C20 118.98(15) yes
C15 C20 C19 120.67(18) yes
C8 N3 H3A 120.000 no
C8 N3 H3B 119.998 no
H3A N3 H3B 120.001 no
C1 C2 H2 121.116 no
C3 C2 H2 121.114 no
C2 C3 H3 119.316 no
C4 C3 H3 119.317 no
C3 C4 H4 119.412 no
C5 C4 H4 119.421 no
C4 C5 H5 120.888 no
C6 C5 H5 120.886 no
C15 C16 H16 119.754 no
C17 C16 H16 119.767 no
C16 C17 H17 120.346 no
C18 C17 H17 120.348 no
C18 C19 H19 120.515 no
C20 C19 H19 120.505 no
C15 C20 H20 119.667 no
C19 C20 H20 119.662 no

loop_
_geom_bond_atom_site_label_1
_geom_bond_atom_site_label_2
_geom_bond_distance
_geom_bond_publ_flag
Cl1 C18 1.7435(19) yes
S1 C1 1.7338(17) yes
S1 C7 1.7516(15) yes
O1 C12 1.2222(19) yes
N1 C6 1.387(2) yes
N1 C7 1.301(2) yes
N2 C7 1.428(2) yes
N2 C8 1.3980(18) yes
N2 C12 1.435(2) yes
N3 C8 1.317(2) yes
N4 C13 1.1501(19) yes
N5 C14 1.147(3) yes
C1 C2 1.399(3) yes
C1 C6 1.399(2) yes
C2 C3 1.379(3) yes
C3 C4 1.397(3) yes
C4 C5 1.376(3) yes
C5 C6 1.398(3) yes
C8 C9 1.412(3) yes
C9 C10 1.407(3) yes
C9 C13 1.427(2) yes
C10 C11 1.380(2) yes
C10 C15 1.482(3) yes
C11 C12 1.438(3) yes
C11 C14 1.429(3) yes
C15 C16 1.398(3) yes
C15 C20 1.394(2) yes
C16 C17 1.384(3) yes
C17 C18 1.380(3) yes
C18 C19 1.387(3) yes
C19 C20 1.385(3) yes
N3 H3A 0.880 no
N3 H3B 0.880 no
C2 H2 0.950 no
C3 H3 0.950 no
C4 H4 0.950 no
C5 H5 0.950 no
C16 H16 0.950 no
C17 H17 0.950 no
C19 H19 0.950 no
C20 H20 0.950 no

loop_
_geom_contact_atom_site_label_1
_geom_contact_atom_site_label_2
_geom_contact_distance
_geom_contact_publ_flag
_geom_contact_site_symmetry_2
S1 O1 2.4932(13) no .
S1 C12 3.0273(17) no .
O1 N5 3.435(2) no .
O1 C7 2.6984(19) no .
O1 C8 3.5586(18) no .
O1 C10 3.5940(19) no .
O1 C14 2.731(3) no .
N1 N3 2.5536(18) no .
N1 C8 2.849(2) no .
N2 C6 3.569(2) no .
N2 C10 2.841(2) no .
N3 N4 3.406(2) no .
N3 C7 2.8133(19) no .
N3 C13 2.743(3) no .
N4 C8 3.413(2) no .
N4 C10 3.542(2) no .
N4 C16 3.554(3) no .
N5 C10 3.528(2) no .
N5 C12 3.420(3) no .
N5 C20 3.4894(19) no .
C1 C4 2.759(3) no .
C2 C5 2.828(3) no .
C3 C6 2.761(3) no .
C5 C7 3.549(3) no .
C8 C11 2.809(3) no .
C9 C12 2.808(2) no .
C9 C16 3.075(3) no .
C11 C16 3.589(3) no .
C11 C20 3.115(3) no .
C13 C15 2.912(3) no .
C13 C16 3.050(3) no .
C14 C15 2.925(2) no .
C14 C20 3.049(2) no .
C15 C18 2.768(3) no .
C16 C19 2.781(3) no .
C17 C20 2.778(3) no .
Cl1 C17 3.4842(16) no 2_686
S1 C6 3.550(2) no 2_667
O1 N3 3.281(2) no 1_455
O1 C2 3.449(2) no 2_567
O1 C4 3.508(3) no 2_667
N2 N4 3.464(2) no 2_676
N2 C2 3.515(3) no 2_667
N3 O1 3.281(2) no 1_655
N3 N4 3.0276(19) no 2_776
N3 C20 3.530(3) no 2_676
N4 N2 3.464(2) no 2_676
N4 N3 3.0276(19) no 2_776
N4 N4 3.252(3) no 2_776
N4 C8 3.581(3) no 2_676
N4 C12 3.384(3) no 2_676
N4 C20 3.579(3) no 1_655
N5 C2 3.344(2) no 2_567
N5 C3 3.458(3) no 2_567
N5 C4 3.423(3) no 1_465
N5 C16 3.380(2) no 1_455
C1 C7 3.543(3) no 2_667
C2 O1 3.449(2) no 2_567
C2 N2 3.515(3) no 2_667
C2 N5 3.344(2) no 2_567
C2 C17 3.562(3) no 1_545
C3 N5 3.458(3) no 2_567
C3 C11 3.438(3) no 2_667
C3 C12 3.438(3) no 2_667
C3 C17 3.518(3) no 1_545
C4 O1 3.508(3) no 2_667
C4 N5 3.423(3) no 1_645
C4 C12 3.504(3) no 2_667
C4 C14 3.577(3) no 2_667
C4 C17 3.594(3) no 1_545
C5 C19 3.599(3) no 1_645
C6 S1 3.550(2) no 2_667
C7 C1 3.543(3) no 2_667
C8 N4 3.581(3) no 2_676
C8 C13 3.537(3) no 2_676
C9 C13 3.480(3) no 2_676
C11 C3 3.438(3) no 2_667
C12 N4 3.384(3) no 2_676
C12 C3 3.438(3) no 2_667
C12 C4 3.504(3) no 2_667
C13 C8 3.537(3) no 2_676
C13 C9 3.480(3) no 2_676
C14 C4 3.577(3) no 2_667
C16 N5 3.380(2) no 1_655
C17 Cl1 3.4842(16) no 2_686
C17 C2 3.562(3) no 1_565
C17 C3 3.518(3) no 1_565
C17 C4 3.594(3) no 1_565
C19 C5 3.599(3) no 1_465
C20 N3 3.530(3) no 2_676
C20 N4 3.579(3) no 1_455
Cl1 H17 2.7948 no .
Cl1 H19 2.8176 no .
S1 H2 3.0171 no .
N1 H3A 1.8677 no .
N1 H3B 3.3462 no .
N1 H5 2.7037 no .
N2 H3A 2.4879 no .
N2 H3B 3.1462 no .
N4 H3B 2.8026 no .
N4 H16 3.2691 no .
N5 H20 3.1692 no .
C1 H3 3.2405 no .
C1 H5 3.2892 no .
C2 H4 3.2691 no .
C3 H5 3.2768 no .
C4 H2 3.2822 no .
C5 H3 3.2639 no .
C6 H2 3.2955 no .
C6 H3A 3.1264 no .
C6 H4 3.2422 no .
C7 H3A 2.4705 no .
C9 H3A 3.1789 no .
C9 H3B 2.5392 no .
C9 H16 2.8748 no .
C10 H16 2.6380 no .
C10 H20 2.6745 no .
C11 H20 2.9592 no .
C13 H3B 2.4047 no .
C13 H16 2.7806 no .
C14 H20 2.7754 no .
C15 H17 3.2738 no .
C15 H19 3.2738 no .
C16 H20 3.2655 no .
C17 H19 3.2689 no .
C18 H16 3.2428 no .
C18 H20 3.2469 no .
C19 H17 3.2689 no .
C20 H16 3.2655 no .
H2 H3 2.3355 no .
H3A H5 3.5547 no .
H3 H4 2.3292 no .
H4 H5 2.3308 no .
H16 H17 2.3352 no .
H19 H20 2.3372 no .
Cl1 H5 2.9475 no 1_465
Cl1 H17 3.4968 no 2_686
Cl1 H19 2.8695 no 2_586
S1 H5 3.3288 no 1_455
O1 H2 2.6124 no 2_567
O1 H3A 3.2855 no 1_455
O1 H3B 3.2636 no 1_455
N3 H20 3.2010 no 2_676
N4 H3A 3.3071 no 2_776
N4 H3B 2.2163 no 2_776
N4 H20 2.6565 no 1_655
N5 H2 2.6644 no 2_567
N5 H3 3.1856 no 1_465
N5 H3 2.8755 no 2_567
N5 H4 2.8407 no 1_465
N5 H4 3.2364 no 2_667
N5 H16 2.4540 no 1_455
C1 H17 3.0983 no 1_545
C2 H17 3.2259 no 1_545
C3 H16 3.4684 no 1_545
C3 H17 3.1004 no 1_545
C4 H16 3.4971 no 1_545
C4 H17 2.9000 no 1_545
C5 H17 2.7955 no 1_545
C5 H19 3.4493 no 1_645
C6 H17 2.8673 no 1_545
C10 H3 3.3636 no 2_667
C11 H3 3.2560 no 2_667
C11 H4 3.5859 no 2_667
C12 H2 3.5013 no 2_567
C12 H3B 3.4617 no 1_455
C13 H3B 3.3066 no 2_776
C13 H20 3.2098 no 1_655
C14 H2 2.9498 no 2_567
C14 H3 3.5883 no 2_667
C14 H4 3.4381 no 1_465
C14 H4 3.1631 no 2_667
C14 H16 3.1401 no 1_455
C18 H5 2.9416 no 1_465
C18 H19 3.3912 no 2_586
C19 H5 3.0560 no 1_465
C19 H19 3.1013 no 2_586
C20 H3A 3.4117 no 2_676
C20 H3B 3.3699 no 2_676
H2 O1 2.6124 no 2_567
H2 N5 2.6644 no 2_567
H2 C12 3.5013 no 2_567
H2 C14 2.9498 no 2_567
H2 H4 3.3196 no 1_455
H2 H5 3.4257 no 1_455
H3A O1 3.2855 no 1_655
H3A N4 3.3071 no 2_776
H3A C20 3.4117 no 2_676
H3A H20 3.1769 no 2_676
H3B O1 3.2636 no 1_655
H3B N4 2.2163 no 2_776
H3B C12 3.4617 no 1_655
H3B C13 3.3066 no 2_776
H3B C20 3.3699 no 2_676
H3B H20 2.8372 no 2_676
H3 N5 3.1856 no 1_645
H3 N5 2.8755 no 2_567
H3 C10 3.3636 no 2_667
H3 C11 3.2560 no 2_667
H3 C14 3.5883 no 2_667
H3 H3 3.1371 no 2_657
H3 H16 3.4339 no 1_545
H3 H16 3.3299 no 2_667
H4 N5 2.8407 no 1_645
H4 N5 3.2364 no 2_667
H4 C11 3.5859 no 2_667
H4 C14 3.4381 no 1_645
H4 C14 3.1631 no 2_667
H4 H2 3.3196 no 1_655
H4 H16 3.5004 no 1_545
H4 H17 3.4031 no 1_545
H5 Cl1 2.9475 no 1_645
H5 S1 3.3288 no 1_655
H5 C18 2.9416 no 1_645
H5 C19 3.0560 no 1_645
H5 H2 3.4257 no 1_655
H5 H17 3.2581 no 1_545
H5 H19 3.0181 no 1_645
H16 N5 2.4540 no 1_655
H16 C3 3.4684 no 1_565
H16 C4 3.4971 no 1_565
H16 C14 3.1401 no 1_655
H16 H3 3.4339 no 1_565
H16 H3 3.3299 no 2_667
H16 H4 3.5004 no 1_565
H16 H20 2.9978 no 1_655
H17 Cl1 3.4968 no 2_686
H17 C1 3.0983 no 1_565
H17 C2 3.2259 no 1_565
H17 C3 3.1004 no 1_565
H17 C4 2.9000 no 1_565
H17 C5 2.7955 no 1_565
H17 C6 2.8673 no 1_565
H17 H4 3.4031 no 1_565
H17 H5 3.2581 no 1_565
H17 H19 3.0047 no 1_655
H19 Cl1 2.8695 no 2_586
H19 C5 3.4493 no 1_465
H19 C18 3.3912 no 2_586
H19 C19 3.1013 no 2_586
H19 H5 3.0181 no 1_465
H19 H17 3.0047 no 1_455
H19 H19 2.4205 no 2_586
H20 N3 3.2010 no 2_676
H20 N4 2.6565 no 1_455
H20 C13 3.2098 no 1_455
H20 H3A 3.1769 no 2_676
H20 H3B 2.8372 no 2_676
H20 H16 2.9978 no 1_455

loop_
_geom_hbond_atom_site_label_D
_geom_hbond_atom_site_label_H
_geom_hbond_atom_site_label_A
_geom_hbond_site_symmetry_A
_geom_hbond_distance_DA
_geom_hbond_distance_DH
_geom_hbond_distance_HA
_geom_hbond_angle_DHA
_geom_hbond_publ_flag
N3 H3A N1 . 2.5536(18) 0.880 1.868 133.4 no
N3 H3B N4 2_776 3.0276(19) 0.880 2.216 153.1 no

loop_
_geom_torsion_atom_site_label_1
_geom_torsion_atom_site_label_2
_geom_torsion_atom_site_label_3
_geom_torsion_atom_site_label_4
_geom_torsion
_geom_torsion_publ_flag
C1 S1 C7 N1 0.50(14) no
C1 S1 C7 N2 -178.10(15) no
C7 S1 C1 C2 -179.39(17) no
C7 S1 C1 C6 0.18(13) no
C6 N1 C7 S1 -1.0(3) no
C6 N1 C7 N2 177.59(15) no
C7 N1 C6 C1 1.2(3) no
C7 N1 C6 C5 -177.96(16) no
C7 N2 C8 N3 7.4(3) no
C7 N2 C8 C9 -173.57(15) no
C8 N2 C7 S1 -179.02(14) no
C8 N2 C7 N1 2.4(3) no
C7 N2 C12 O1 -8.5(3) no
C7 N2 C12 C11 168.71(14) no
C12 N2 C7 S1 2.3(3) no
C12 N2 C7 N1 -176.21(15) no
C8 N2 C12 O1 172.79(15) no
C8 N2 C12 C11 -10.0(3) no
C12 N2 C8 N3 -174.02(15) no
C12 N2 C8 C9 5.0(3) no
S1 C1 C2 C3 179.78(13) no
S1 C1 C6 N1 -0.8(2) no
S1 C1 C6 C5 178.37(12) no
C2 C1 C6 N1 178.81(16) no
C2 C1 C6 C5 -2.0(3) no
C6 C1 C2 C3 0.2(3) no
C1 C2 C3 C4 1.4(3) no
C2 C3 C4 C5 -1.3(3) no
C3 C4 C5 C6 -0.5(3) no
C4 C5 C6 N1 -178.83(17) no
C4 C5 C6 C1 2.1(3) no
N2 C8 C9 C10 3.2(3) no
N2 C8 C9 C13 -174.57(14) no
N3 C8 C9 C10 -177.75(16) no
N3 C8 C9 C13 4.5(3) no
C8 C9 C10 C11 -6.0(3) no
C8 C9 C10 C15 171.40(15) no
C13 C9 C10 C11 171.70(16) no
C13 C9 C10 C15 -10.9(3) no
C9 C10 C11 C12 0.5(3) no
C9 C10 C11 C14 176.30(14) no
C9 C10 C15 C16 -51.9(2) no
C9 C10 C15 C20 130.09(16) no
C11 C10 C15 C16 125.40(16) no
C11 C10 C15 C20 -52.7(3) no
C15 C10 C11 C12 -176.82(14) no
C15 C10 C11 C14 -1.0(3) no
C10 C11 C12 O1 -175.67(16) no
C10 C11 C12 N2 7.2(3) no
C14 C11 C12 O1 8.2(3) no
C14 C11 C12 N2 -168.86(14) no
C10 C15 C16 C17 -178.22(12) no
C10 C15 C20 C19 178.30(12) no
C16 C15 C20 C19 0.2(3) no
C20 C15 C16 C17 -0.1(3) no
C15 C16 C17 C18 -0.6(3) no
C16 C17 C18 Cl1 -179.80(12) no
C16 C17 C18 C19 1.3(3) no
Cl1 C18 C19 C20 179.93(10) no
C17 C18 C19 C20 -1.2(3) no
C18 C19 C20 C15 0.4(3) no
